data_7203680
loop_
_publ_author_name
'Aur\'elien Auger'
'Paul M. Burnham'
'Isabelle Chambrier'
'Michael J. Cook'
'David L. Hughes'

_publ_section_title
;
 X-Ray crystallographic studies of three substituted indium(iii)
 phthalocyanines: effect of ring substitution and the axial ligand on
 molecular geometry and packing
;
_journal_issue 1
_journal_name_full 'Journal of Materials Chemistry'
_journal_page_first 168
_journal_paper_doi 10.1039/b413189b
_journal_volume 15
_journal_year 2005
_chemical_formula_moiety 'C76 H103 Br Cl In N8 O2'
_chemical_formula_structural '[InCl(hexa-hexyl-dibutoxy,Br-phthalocyanine)]'
_chemical_formula_sum 'C76 H103 Br Cl In N8 O2'
_chemical_formula_weight 1390.84
_chemical_name_common 'Compound 3'
_chemical_name_systematic
;
?
;
_space_group_IT_number 2
_symmetry_cell_setting triclinic
_symmetry_Int_Tables_number 2
_symmetry_space_group_name_Hall '-P 1'
_symmetry_space_group_name_H-M 'P -1'
_atom_sites_solution_hydrogens geom
_atom_sites_solution_primary direct
_atom_sites_solution_secondary difmap
_audit_creation_method SHELXL-97
_cell_angle_alpha 108.54(3)
_cell_angle_beta 103.32(3)
_cell_angle_gamma 92.96(3)
_cell_formula_units_Z 2
_cell_length_a 12.694(3)
_cell_length_b 17.033(3)
_cell_length_c 17.996(4)
_cell_measurement_temperature 140(1)
_cell_volume 3556.8(16)
_computing_cell_refinement 'DENZO/CELL (Otwinowski and Minor, 1985)'
_computing_data_collection 'MSC R-Axis-II control software'
_computing_data_reduction 'DENZO, SCALEPACK (Otwinowski and Minor, 1985)'
_computing_molecular_graphics 'ORTEP (Johnson, 1971)'
_computing_publication_material 'SHELXL (Sheldrick, 1997)'
_computing_structure_refinement 'SHELXL (Sheldrick, 1997)'
_computing_structure_solution 'SHELXS (Sheldrick, 1997)'
_diffrn_ambient_temperature 140(1)
_diffrn_measured_fraction_theta_full 0.905
_diffrn_measured_fraction_theta_max 0.905
_diffrn_measurement_device 'Rigaku R-Axis-IIc'
_diffrn_measurement_method 'image-plate oscillation photos'
_diffrn_radiation_monochromator graphite
_diffrn_radiation_source 'rotating anode'
_diffrn_radiation_type Mo-K\a
_diffrn_radiation_wavelength 0.71073
_diffrn_reflns_av_R_equivalents 0.0935
_diffrn_reflns_av_sigmaI/netI 0.1490
_diffrn_reflns_limit_h_max 13
_diffrn_reflns_limit_h_min -14
_diffrn_reflns_limit_k_max 20
_diffrn_reflns_limit_k_min -20
_diffrn_reflns_limit_l_max 21
_diffrn_reflns_limit_l_min -21
_diffrn_reflns_number 19249
_diffrn_reflns_theta_full 25.35
_diffrn_reflns_theta_max 25.35
_diffrn_reflns_theta_min 1.24
_diffrn_standards_decay_% 0
_exptl_absorpt_coefficient_mu 0.982
_exptl_absorpt_correction_type 'not applied'
_exptl_crystal_colour 'fine, green'
_exptl_crystal_density_diffrn 1.299
_exptl_crystal_density_method 'not measured'
_exptl_crystal_description needle
_exptl_crystal_F_000 1464
_exptl_crystal_size_max 1.4
_exptl_crystal_size_mid 0.12
_exptl_crystal_size_min 0.03
_refine_diff_density_max 1.346
_refine_diff_density_min -1.101
_refine_diff_density_rms 0.101
_refine_ls_extinction_method none
_refine_ls_goodness_of_fit_ref 0.936
_refine_ls_hydrogen_treatment mixed
_refine_ls_matrix_type full
_refine_ls_number_parameters 803
_refine_ls_number_reflns 11790
_refine_ls_number_restraints 0
_refine_ls_restrained_S_all 0.936
_refine_ls_R_factor_all 0.1258
_refine_ls_R_factor_gt 0.0682
_refine_ls_shift/su_max 0.001
_refine_ls_shift/su_mean 0.000
_refine_ls_structure_factor_coef Fsqd
_refine_ls_weighting_details 'calc w=1/[\s^2^(Fo^2^)+(0.0900P)^2^+0.0000P] where P=(Fo^2^+2Fc^2^)/3'
_refine_ls_weighting_scheme calc
_refine_ls_wR_factor_gt 0.1707
_refine_ls_wR_factor_ref 0.1885
_reflns_number_gt 6567
_reflns_number_total 11790
_reflns_threshold_expression I>2sigma(I)
_cod_data_source_file b413189b.txt
_cod_data_source_block aura3
_cod_original_cell_volume 3556.8(12)
_cod_original_sg_symbol_H-M P-1
_cod_database_code 7203680

loop_
_symmetry_equiv_pos_as_xyz
'x, y, z'
'-x, -y, -z'

loop_
_atom_site_label
_atom_site_type_symbol
_atom_site_fract_x
_atom_site_fract_y
_atom_site_fract_z
_atom_site_U_iso_or_equiv
_atom_site_adp_type
_atom_site_occupancy
_atom_site_symmetry_multiplicity
_atom_site_calc_flag
_atom_site_refinement_flags
_atom_site_disorder_assembly
_atom_site_disorder_group
In In 0.24757(4) 0.46986(3) 0.30812(3) 0.03957(17) Uani 1 1 d . . .
Cl Cl 0.14493(17) 0.56855(14) 0.27023(13) 0.0684(6) Uani 1 1 d . . .
Br5 Br 0.51161(7) 0.33033(6) -0.10171(5) 0.0658(3) Uani 0.95 1 d P . .
N1 N 0.3511(4) 0.4391(3) 0.2266(3) 0.0411(13) Uani 1 1 d . . .
C2 C 0.3168(5) 0.3823(4) 0.1485(4) 0.0400(16) Uani 1 1 d . B .
C3 C 0.3990(5) 0.3935(4) 0.1067(4) 0.0424(16) Uani 1 1 d . . .
C4 C 0.4068(5) 0.3516(5) 0.0257(4) 0.0460(17) Uani 1 1 d . . .
C5 C 0.4973(6) 0.3806(5) 0.0069(4) 0.0512(19) Uani 1 1 d . . .
C6 C 0.5788(6) 0.4423(5) 0.0596(4) 0.0468(18) Uani 1 1 d . . .
H6 H 0.6384 0.4568 0.0425 0.056 Uiso 1 1 calc R . .
C7 C 0.5732(5) 0.4841(4) 0.1400(4) 0.0454(17) Uani 1 1 d . . .
C8 C 0.4804(5) 0.4580(4) 0.1616(4) 0.0408(16) Uani 1 1 d . . .
C9 C 0.4485(5) 0.4858(4) 0.2391(4) 0.0372(15) Uani 1 1 d . . .
N10 N 0.5079(4) 0.5449(3) 0.3070(3) 0.0421(14) Uani 1 1 d . . .
N11 N 0.3963(4) 0.5336(3) 0.3976(3) 0.0382(13) Uani 1 1 d . . .
C12 C 0.4854(5) 0.5665(4) 0.3802(4) 0.0394(16) Uani 1 1 d . . .
C13 C 0.5542(5) 0.6268(4) 0.4535(4) 0.0393(16) Uani 1 1 d . . .
C14 C 0.6505(5) 0.6801(4) 0.4680(4) 0.0431(16) Uani 1 1 d . . .
C15 C 0.6959(5) 0.7284(4) 0.5485(4) 0.0475(17) Uani 1 1 d . . .
H15 H 0.7603 0.7640 0.5608 0.057 Uiso 1 1 calc R . .
C16 C 0.6514(5) 0.7274(4) 0.6127(4) 0.0460(17) Uani 1 1 d . . .
H16 H 0.6883 0.7605 0.6654 0.055 Uiso 1 1 calc R . .
C17 C 0.5540(5) 0.6784(4) 0.5999(4) 0.0376(15) Uani 1 1 d . . .
C18 C 0.5060(5) 0.6264(4) 0.5184(4) 0.0414(16) Uani 1 1 d . . .
C19 C 0.4058(5) 0.5682(4) 0.4796(4) 0.0379(15) Uani 1 1 d . . .
N20 N 0.3354(4) 0.5511(3) 0.5208(3) 0.0354(12) Uani 1 1 d . . .
N21 N 0.2082(4) 0.4424(3) 0.4071(3) 0.0366(12) Uani 1 1 d . . .
C22 C 0.2451(5) 0.4941(4) 0.4882(4) 0.0378(15) Uani 1 1 d . . .
C23 C 0.1730(5) 0.4750(4) 0.5329(4) 0.0367(15) Uani 1 1 d . . .
C24 C 0.1686(5) 0.5126(4) 0.6146(4) 0.0385(15) Uani 1 1 d . . .
C25 C 0.0820(5) 0.4775(4) 0.6350(4) 0.0451(17) Uani 1 1 d . . .
H25 H 0.0758 0.5000 0.6879 0.054 Uiso 1 1 calc R . .
C26 C 0.0055(5) 0.4118(5) 0.5815(4) 0.0473(18) Uani 1 1 d . . .
H26 H -0.0507 0.3931 0.5996 0.057 Uiso 1 1 calc R . .
C27 C 0.0085(5) 0.3724(4) 0.5018(4) 0.0400(16) Uani 1 1 d . . .
C28 C 0.0952(5) 0.4076(4) 0.4788(4) 0.0402(16) Uani 1 1 d . . .
C29 C 0.1214(5) 0.3869(4) 0.3992(4) 0.0398(15) Uani 1 1 d . . .
N30 N 0.0695(4) 0.3218(4) 0.3333(3) 0.0410(13) Uani 1 1 d . . .
N31 N 0.1659(4) 0.3447(3) 0.2380(3) 0.0407(13) Uani 1 1 d . . .
C32 C 0.0921(5) 0.3012(4) 0.2612(4) 0.0406(16) Uani 1 1 d . . .
C33 C 0.0384(5) 0.2267(4) 0.1898(4) 0.0434(17) Uani 1 1 d . B .
C34 C -0.0380(5) 0.1593(5) 0.1816(4) 0.0485(17) Uani 1 1 d . . .
C35 C -0.0721(6) 0.0998(5) 0.1035(4) 0.0554(19) Uani 1 1 d . B .
H35 H -0.1216 0.0534 0.0945 0.067 Uiso 1 1 calc R . .
C36 C -0.0343(6) 0.1073(5) 0.0382(5) 0.056(2) Uani 1 1 d . . .
H36 H -0.0611 0.0662 -0.0125 0.068 Uiso 1 1 calc R A 1
Br36 Br -0.0990(18) 0.0494(16) -0.0677(15) 0.102(7) Uiso 0.05 1 d P B 1
C37 C 0.0401(5) 0.1724(5) 0.0460(4) 0.0468(17) Uani 1 1 d . B .
C38 C 0.0789(5) 0.2315(5) 0.1249(4) 0.0464(17) Uani 1 1 d . . .
C39 C 0.1627(5) 0.3047(4) 0.1571(4) 0.0433(16) Uani 1 1 d . B .
N40 N 0.2315(4) 0.3241(4) 0.1180(3) 0.0422(13) Uani 1 1 d . . .
O4 O 0.3225(4) 0.2927(3) -0.0299(3) 0.0530(12) Uani 1 1 d . . .
C41 C 0.3468(6) 0.2078(5) -0.0462(5) 0.069(2) Uani 1 1 d . D .
H41A H 0.3187 0.1827 -0.0120 0.082 Uiso 1 1 calc R . .
H41B H 0.4251 0.2071 -0.0350 0.082 Uiso 1 1 calc R . .
C42 C 0.2927(8) 0.1596(6) -0.1349(6) 0.091(3) Uani 1 1 d . . .
H42A H 0.3217 0.1814 -0.1709 0.109 Uiso 0.50 1 calc PR C 1
H42B H 0.2139 0.1577 -0.1478 0.109 Uiso 0.50 1 calc PR C 1
H54A H 0.2144 0.1597 -0.1440 0.109 Uiso 0.50 1 calc PR C 2
H54B H 0.3171 0.1889 -0.1674 0.109 Uiso 0.50 1 calc PR C 2
C43 C 0.337(2) 0.0535(16) -0.1362(16) 0.104(8) Uiso 0.50 1 d P D 1
H43A H 0.4128 0.0597 -0.1054 0.124 Uiso 0.50 1 calc PR D 1
H43B H 0.2909 0.0242 -0.1149 0.124 Uiso 0.50 1 calc PR D 1
C44 C 0.3245(17) 0.0110(15) -0.2222(14) 0.099(6) Uiso 0.50 1 d P D 1
H44A H 0.3700 0.0422 -0.2417 0.148 Uiso 0.50 1 calc PR D 1
H44B H 0.2495 0.0066 -0.2511 0.148 Uiso 0.50 1 calc PR D 1
H44C H 0.3453 -0.0439 -0.2307 0.148 Uiso 0.50 1 calc PR D 1
C543 C 0.3133(18) 0.0761(16) -0.1627(15) 0.092(7) Uiso 0.50 1 d P D 2
H54C H 0.2751 0.0432 -0.1394 0.110 Uiso 0.50 1 calc PR D 2
H54D H 0.3909 0.0741 -0.1446 0.110 Uiso 0.50 1 calc PR D 2
C544 C 0.2748(19) 0.0368(16) -0.2589(15) 0.120(8) Uiso 0.50 1 d P D 2
H54E H 0.3117 0.0698 -0.2821 0.180 Uiso 0.50 1 calc PR D 2
H54F H 0.1973 0.0362 -0.2768 0.180 Uiso 0.50 1 calc PR D 2
H54G H 0.2921 -0.0193 -0.2760 0.180 Uiso 0.50 1 calc PR D 2
O7 O 0.6495(4) 0.5463(3) 0.1951(3) 0.0517(12) Uani 1 1 d . . .
C71 C 0.7402(6) 0.5737(5) 0.1673(5) 0.055(2) Uani 1 1 d . . .
H71A H 0.7119 0.5881 0.1193 0.066 Uiso 1 1 calc R . .
H71B H 0.7838 0.5287 0.1535 0.066 Uiso 1 1 calc R . .
C72 C 0.8093(6) 0.6479(5) 0.2333(5) 0.059(2) Uani 1 1 d . . .
H72A H 0.8339 0.6334 0.2819 0.071 Uiso 1 1 calc R . .
H72B H 0.7651 0.6927 0.2457 0.071 Uiso 1 1 calc R . .
C73 C 0.9069(6) 0.6785(6) 0.2116(5) 0.074(3) Uani 1 1 d . . .
H73A H 0.8822 0.6923 0.1626 0.089 Uiso 1 1 calc R . .
H73B H 0.9515 0.6338 0.1999 0.089 Uiso 1 1 calc R . .
C74 C 0.9773(7) 0.7556(6) 0.2791(5) 0.090(3) Uani 1 1 d . . .
H74A H 1.0388 0.7719 0.2621 0.135 Uiso 1 1 calc R . .
H74B H 1.0028 0.7422 0.3275 0.135 Uiso 1 1 calc R . .
H74C H 0.9344 0.8007 0.2897 0.135 Uiso 1 1 calc R . .
C141 C 0.6997(5) 0.6914(5) 0.4021(4) 0.0492(18) Uani 1 1 d . . .
H14A H 0.6775 0.6417 0.3541 0.059 Uiso 1 1 calc R . .
H14B H 0.7788 0.6994 0.4208 0.059 Uiso 1 1 calc R . .
C142 C 0.6606(6) 0.7685(5) 0.3809(5) 0.061(2) Uani 1 1 d . . .
H14C H 0.6762 0.8164 0.4305 0.073 Uiso 1 1 calc R . .
H14D H 0.7019 0.7808 0.3459 0.073 Uiso 1 1 calc R . .
C143 C 0.5393(7) 0.7562(6) 0.3389(5) 0.072(2) Uani 1 1 d . . .
H14E H 0.5226 0.7054 0.2919 0.086 Uiso 1 1 calc R . .
H14F H 0.4979 0.7486 0.3758 0.086 Uiso 1 1 calc R . .
C144 C 0.5021(8) 0.8281(6) 0.3117(5) 0.079(3) Uani 1 1 d . . .
H14G H 0.5343 0.8308 0.2685 0.095 Uiso 1 1 calc R . .
H14H H 0.5269 0.8802 0.3567 0.095 Uiso 1 1 calc R . .
C145 C 0.3699(10) 0.8160(7) 0.2795(7) 0.131(5) Uani 1 1 d . . .
H14I H 0.3451 0.7622 0.2368 0.158 Uiso 1 1 calc R . .
H14J H 0.3380 0.8165 0.3237 0.158 Uiso 1 1 calc R . .
C146 C 0.3325(15) 0.8819(10) 0.2484(9) 0.198(8) Uani 1 1 d . . .
H14K H 0.2541 0.8756 0.2342 0.297 Uiso 1 1 calc R . .
H14L H 0.3577 0.8779 0.2012 0.297 Uiso 1 1 calc R . .
H14M H 0.3610 0.9354 0.2894 0.297 Uiso 1 1 calc R . .
C171 C 0.5014(5) 0.6773(4) 0.6666(4) 0.0449(17) Uani 1 1 d . . .
H17A H 0.4995 0.6217 0.6704 0.054 Uiso 1 1 calc R . .
H17B H 0.4264 0.6878 0.6515 0.054 Uiso 1 1 calc R . .
C172 C 0.5585(5) 0.7413(4) 0.7513(4) 0.0486(17) Uani 1 1 d . . .
H17C H 0.5361 0.7235 0.7922 0.058 Uiso 1 1 calc R . .
H17D H 0.6369 0.7411 0.7605 0.058 Uiso 1 1 calc R . .
C173 C 0.5339(6) 0.8299(5) 0.7622(4) 0.0531(18) Uani 1 1 d . . .
H17E H 0.4554 0.8285 0.7446 0.064 Uiso 1 1 calc R . .
H17F H 0.5662 0.8504 0.7269 0.064 Uiso 1 1 calc R . .
C174 C 0.5747(6) 0.8917(5) 0.8482(6) 0.074(2) Uani 1 1 d . . .
H17G H 0.5391 0.8730 0.8830 0.089 Uiso 1 1 calc R . .
H17H H 0.5524 0.9454 0.8486 0.089 Uiso 1 1 calc R . .
C175 C 0.6979(7) 0.9039(6) 0.8843(5) 0.073(2) Uani 1 1 d . . .
H17I H 0.7152 0.9420 0.9399 0.087 Uiso 1 1 calc R . .
H17J H 0.7206 0.8507 0.8854 0.087 Uiso 1 1 calc R . .
C176 C 0.7614(7) 0.9380(6) 0.8379(6) 0.083(3) Uani 1 1 d . . .
H17K H 0.8382 0.9429 0.8624 0.125 Uiso 1 1 calc R . .
H17L H 0.7421 0.9920 0.8389 0.125 Uiso 1 1 calc R . .
H17M H 0.7446 0.9008 0.7827 0.125 Uiso 1 1 calc R . .
C241 C 0.2510(5) 0.5849(4) 0.6765(4) 0.0452(17) Uani 1 1 d . . .
H24A H 0.2608 0.6271 0.6522 0.054 Uiso 1 1 calc R . .
H24B H 0.3208 0.5648 0.6892 0.054 Uiso 1 1 calc R . .
C242 C 0.2193(5) 0.6256(4) 0.7555(4) 0.0457(17) Uani 1 1 d . . .
H24C H 0.1467 0.6415 0.7429 0.055 Uiso 1 1 calc R . .
H24D H 0.2165 0.5851 0.7829 0.055 Uiso 1 1 calc R . .
C243 C 0.2979(5) 0.7017(5) 0.8120(4) 0.0501(18) Uani 1 1 d . . .
H24E H 0.2957 0.7440 0.7863 0.060 Uiso 1 1 calc R . .
H24F H 0.3713 0.6868 0.8203 0.060 Uiso 1 1 calc R . .
C244 C 0.2737(6) 0.7394(5) 0.8950(4) 0.0522(19) Uani 1 1 d . . .
H24G H 0.1978 0.7487 0.8864 0.063 Uiso 1 1 calc R . .
H24H H 0.2835 0.6991 0.9231 0.063 Uiso 1 1 calc R . .
C245 C 0.3447(6) 0.8207(5) 0.9490(5) 0.066(2) Uani 1 1 d . . .
H24I H 0.3278 0.8635 0.9248 0.079 Uiso 1 1 calc R . .
H24J H 0.4208 0.8137 0.9522 0.079 Uiso 1 1 calc R . .
C246 C 0.3282(7) 0.8498(6) 1.0349(5) 0.080(3) Uani 1 1 d . . .
H24K H 0.3744 0.9017 1.0667 0.120 Uiso 1 1 calc R . .
H24L H 0.3468 0.8084 1.0597 0.120 Uiso 1 1 calc R . .
H24M H 0.2532 0.8576 1.0320 0.120 Uiso 1 1 calc R . .
C271 C -0.0742(5) 0.2987(4) 0.4456(4) 0.0484(18) Uani 1 1 d . . .
H27A H -0.0359 0.2508 0.4296 0.058 Uiso 1 1 calc R . .
H27B H -0.1072 0.3108 0.3969 0.058 Uiso 1 1 calc R . .
C272 C -0.1645(5) 0.2747(4) 0.4793(4) 0.0474(17) Uani 1 1 d . . .
H27C H -0.2058 0.3213 0.4920 0.057 Uiso 1 1 calc R . .
H27D H -0.1314 0.2662 0.5299 0.057 Uiso 1 1 calc R . .
C273 C -0.2433(5) 0.1974(5) 0.4247(5) 0.0535(19) Uani 1 1 d . . .
H27E H -0.2036 0.1495 0.4156 0.064 Uiso 1 1 calc R . .
H27F H -0.2730 0.2037 0.3725 0.064 Uiso 1 1 calc R . .
C274 C -0.3381(5) 0.1802(5) 0.4597(5) 0.0543(19) Uani 1 1 d . . .
H27G H -0.3079 0.1847 0.5158 0.065 Uiso 1 1 calc R . .
H27H H -0.3844 0.2237 0.4598 0.065 Uiso 1 1 calc R . .
C275 C -0.4076(6) 0.0980(5) 0.4169(5) 0.062(2) Uani 1 1 d . . .
H27I H -0.3632 0.0540 0.4204 0.075 Uiso 1 1 calc R . .
H27J H -0.4345 0.0914 0.3599 0.075 Uiso 1 1 calc R . .
C276 C -0.5046(7) 0.0876(6) 0.4510(6) 0.086(3) Uani 1 1 d . . .
H27K H -0.5464 0.0336 0.4207 0.128 Uiso 1 1 calc R . .
H27L H -0.5498 0.1303 0.4469 0.128 Uiso 1 1 calc R . .
H27M H -0.4787 0.0924 0.5070 0.128 Uiso 1 1 calc R . .
C341 C -0.0789(6) 0.1460(5) 0.2467(4) 0.0569(19) Uani 1 1 d . . .
H34A H -0.1463 0.1075 0.2223 0.068 Uiso 1 1 calc R . .
H34B H -0.0966 0.1988 0.2786 0.068 Uiso 1 1 calc R . .
C342 C -0.0005(8) 0.1114(6) 0.3052(6) 0.084(3) Uani 1 1 d . . .
H34C H 0.0680 0.1487 0.3282 0.101 Uiso 1 1 calc R . .
H34D H -0.0322 0.1122 0.3496 0.101 Uiso 1 1 calc R . .
C343 C 0.0219(9) 0.0300(8) 0.2694(7) 0.109(4) Uani 1 1 d . . .
H34E H 0.0474 0.0276 0.2220 0.130 Uiso 1 1 calc R . .
H34F H -0.0453 -0.0084 0.2513 0.130 Uiso 1 1 calc R . .
C344 C 0.1113(13) 0.0002(9) 0.3294(10) 0.166(6) Uani 1 1 d . F .
H34G H 0.1212 -0.0567 0.3015 0.199 Uiso 1 1 calc R . .
H34H H 0.1806 0.0353 0.3433 0.199 Uiso 1 1 calc R . .
C345 C 0.0818(14) 0.0039(11) 0.4039(10) 0.184(8) Uani 1 1 d . . .
H34I H 0.0146 -0.0325 0.3929 0.221 Uiso 0.60 1 calc PR E 1
H34J H 0.0746 0.0605 0.4351 0.221 Uiso 0.60 1 calc PR E 1
H84A H 0.0053 -0.0197 0.3856 0.221 Uiso 0.40 1 calc PR E 2
H84B H 0.0829 0.0631 0.4315 0.221 Uiso 0.40 1 calc PR E 2
C346 C 0.1892(19) -0.0301(16) 0.4509(16) 0.147(9) Uiso 0.60 1 d P F 1
H34K H 0.1802 -0.0307 0.5022 0.221 Uiso 0.60 1 calc PR F 1
H34L H 0.2544 0.0064 0.4595 0.221 Uiso 0.60 1 calc PR F 1
H34M H 0.1949 -0.0857 0.4180 0.221 Uiso 0.60 1 calc PR F 1
C846 C 0.128(3) -0.029(3) 0.472(3) 0.161(15) Uiso 0.40 1 d P F 2
H84C H 0.0869 -0.0140 0.5113 0.241 Uiso 0.40 1 calc PR F 2
H84D H 0.2031 -0.0043 0.4965 0.241 Uiso 0.40 1 calc PR F 2
H84E H 0.1241 -0.0883 0.4500 0.241 Uiso 0.40 1 calc PR F 2
C371 C 0.0674(6) 0.1819(5) -0.0273(4) 0.057(2) Uani 1 1 d . B 2
H37A H 0.0755 0.1277 -0.0631 0.069 Uiso 1 1 calc R B 2
H37B H 0.1364 0.2178 -0.0109 0.069 Uiso 1 1 calc R B 2
C372 C -0.0210(6) 0.2192(5) -0.0727(5) 0.062(2) Uani 1 1 d . B 2
H37C H -0.0023 0.2217 -0.1213 0.074 Uiso 1 1 calc R B 2
H37D H -0.0895 0.1824 -0.0897 0.074 Uiso 1 1 calc R B 2
C373 C -0.0369(6) 0.3051(6) -0.0236(5) 0.070(2) Uani 1 1 d . B 2
H37E H 0.0336 0.3399 -0.0024 0.084 Uiso 1 1 calc R B 2
H37F H -0.0615 0.3012 0.0224 0.084 Uiso 1 1 calc R B 2
C374 C -0.1169(6) 0.3487(6) -0.0680(5) 0.070(2) Uani 1 1 d . B 2
H37G H -0.1862 0.3126 -0.0935 0.084 Uiso 1 1 calc R B 2
H37H H -0.0890 0.3590 -0.1105 0.084 Uiso 1 1 calc R B 2
C375 C -0.1348(8) 0.4329(7) -0.0091(6) 0.091(3) Uani 1 1 d . B 2
H37I H -0.1706 0.4219 0.0295 0.109 Uiso 1 1 calc R B 2
H37J H -0.0645 0.4661 0.0212 0.109 Uiso 1 1 calc R B 2
C376 C -0.2040(7) 0.4819(7) -0.0543(6) 0.092(3) Uani 1 1 d . B 2
H37K H -0.2138 0.5333 -0.0161 0.138 Uiso 1 1 calc R B 2
H37L H -0.2739 0.4495 -0.0837 0.138 Uiso 1 1 calc R B 2
H37M H -0.1679 0.4940 -0.0915 0.138 Uiso 1 1 calc R B 2

loop_
_atom_site_aniso_label
_atom_site_aniso_U_11
_atom_site_aniso_U_22
_atom_site_aniso_U_33
_atom_site_aniso_U_23
_atom_site_aniso_U_13
_atom_site_aniso_U_12
In 0.0437(3) 0.0478(3) 0.0327(3) 0.0157(2) 0.0162(2) 0.0131(2)
Cl 0.0825(13) 0.0908(17) 0.0667(14) 0.0506(13) 0.0441(11) 0.0504(12)
Br5 0.0755(6) 0.0745(7) 0.0489(5) 0.0128(5) 0.0305(4) 0.0091(5)
N1 0.047(3) 0.043(4) 0.039(3) 0.017(3) 0.018(3) 0.012(3)
C2 0.046(4) 0.044(4) 0.033(4) 0.013(3) 0.015(3) 0.010(3)
C3 0.053(4) 0.045(5) 0.034(4) 0.014(3) 0.017(3) 0.018(3)
C4 0.047(4) 0.052(5) 0.044(4) 0.018(4) 0.016(3) 0.016(3)
C5 0.061(4) 0.063(5) 0.037(4) 0.017(4) 0.026(4) 0.013(4)
C6 0.054(4) 0.057(5) 0.044(4) 0.024(4) 0.030(4) 0.017(4)
C7 0.055(4) 0.042(5) 0.051(5) 0.021(4) 0.026(4) 0.010(3)
C8 0.048(4) 0.045(4) 0.040(4) 0.018(3) 0.024(3) 0.019(3)
C9 0.044(4) 0.036(4) 0.030(4) 0.009(3) 0.010(3) 0.003(3)
N10 0.048(3) 0.046(4) 0.045(4) 0.021(3) 0.025(3) 0.019(3)
N11 0.048(3) 0.035(3) 0.035(3) 0.009(3) 0.021(2) 0.007(2)
C12 0.040(3) 0.046(5) 0.036(4) 0.016(3) 0.015(3) 0.014(3)
C13 0.043(4) 0.039(4) 0.044(4) 0.017(3) 0.021(3) 0.013(3)
C14 0.047(4) 0.033(4) 0.053(5) 0.015(4) 0.021(3) 0.010(3)
C15 0.043(4) 0.041(5) 0.059(5) 0.017(4) 0.014(3) 0.005(3)
C16 0.055(4) 0.040(4) 0.039(4) 0.011(3) 0.010(3) 0.004(3)
C17 0.043(3) 0.033(4) 0.044(4) 0.021(3) 0.013(3) 0.010(3)
C18 0.050(4) 0.040(4) 0.038(4) 0.015(3) 0.014(3) 0.013(3)
C19 0.034(3) 0.040(4) 0.044(4) 0.015(3) 0.015(3) 0.008(3)
N20 0.042(3) 0.031(3) 0.035(3) 0.012(3) 0.011(2) 0.009(2)
N21 0.043(3) 0.034(3) 0.032(3) 0.009(3) 0.012(2) 0.004(2)
C22 0.047(4) 0.040(4) 0.035(4) 0.019(3) 0.016(3) 0.017(3)
C23 0.042(3) 0.040(4) 0.031(4) 0.012(3) 0.015(3) 0.011(3)
C24 0.042(4) 0.045(4) 0.031(4) 0.015(3) 0.011(3) 0.007(3)
C25 0.051(4) 0.052(5) 0.035(4) 0.016(4) 0.014(3) 0.008(3)
C26 0.051(4) 0.054(5) 0.046(4) 0.021(4) 0.023(3) 0.014(4)
C27 0.048(4) 0.038(4) 0.037(4) 0.015(3) 0.014(3) 0.009(3)
C28 0.044(4) 0.040(4) 0.040(4) 0.013(3) 0.015(3) 0.012(3)
C29 0.047(4) 0.039(4) 0.037(4) 0.015(3) 0.014(3) 0.009(3)
N30 0.040(3) 0.047(4) 0.038(3) 0.014(3) 0.014(2) 0.007(3)
N31 0.042(3) 0.049(4) 0.026(3) 0.006(3) 0.009(2) 0.006(3)
C32 0.037(3) 0.050(5) 0.032(4) 0.012(3) 0.008(3) 0.012(3)
C33 0.043(4) 0.048(5) 0.043(4) 0.017(4) 0.015(3) 0.017(3)
C34 0.053(4) 0.044(5) 0.045(5) 0.014(4) 0.009(3) 0.006(3)
C35 0.056(4) 0.054(5) 0.050(5) 0.011(4) 0.013(4) -0.001(4)
C36 0.059(4) 0.055(5) 0.047(5) 0.013(4) 0.005(4) 0.010(4)
C37 0.052(4) 0.049(5) 0.034(4) 0.010(4) 0.007(3) 0.010(4)
C38 0.047(4) 0.053(5) 0.038(4) 0.016(4) 0.009(3) 0.008(3)
C39 0.048(4) 0.049(5) 0.036(4) 0.015(3) 0.014(3) 0.018(3)
N40 0.045(3) 0.049(4) 0.036(3) 0.016(3) 0.014(3) 0.015(3)
O4 0.059(3) 0.057(4) 0.042(3) 0.013(3) 0.017(2) 0.012(3)
C41 0.057(5) 0.062(6) 0.086(7) 0.020(5) 0.022(4) 0.011(4)
C42 0.098(7) 0.074(7) 0.077(7) -0.016(6) 0.039(6) -0.005(5)
O7 0.055(3) 0.057(3) 0.050(3) 0.019(3) 0.027(2) 0.006(2)
C71 0.056(4) 0.068(6) 0.053(5) 0.028(4) 0.025(4) 0.011(4)
C72 0.062(4) 0.071(6) 0.052(5) 0.026(4) 0.023(4) 0.008(4)
C73 0.062(5) 0.099(8) 0.065(6) 0.029(5) 0.021(4) -0.001(5)
C74 0.095(6) 0.095(8) 0.064(6) 0.018(6) 0.016(5) -0.041(6)
C141 0.044(4) 0.049(5) 0.061(5) 0.023(4) 0.020(3) 0.005(3)
C142 0.078(5) 0.048(5) 0.067(6) 0.024(4) 0.034(4) 0.011(4)
C143 0.088(6) 0.070(6) 0.071(6) 0.035(5) 0.029(5) 0.023(5)
C144 0.123(7) 0.072(7) 0.062(6) 0.040(5) 0.032(5) 0.037(6)
C145 0.160(11) 0.095(9) 0.111(10) 0.043(8) -0.035(8) 0.046(8)
C146 0.30(2) 0.153(15) 0.122(12) 0.039(11) 0.011(13) 0.115(15)
C171 0.050(4) 0.044(5) 0.039(4) 0.012(3) 0.009(3) 0.005(3)
C172 0.052(4) 0.053(5) 0.039(4) 0.016(4) 0.010(3) 0.002(3)
C173 0.055(4) 0.048(5) 0.047(5) 0.007(4) 0.006(3) 0.003(3)
C174 0.074(5) 0.059(6) 0.087(7) 0.020(5) 0.022(5) 0.005(4)
C175 0.082(6) 0.067(6) 0.061(6) 0.009(5) 0.022(5) 0.005(5)
C176 0.076(6) 0.082(7) 0.073(7) 0.008(5) 0.013(5) -0.007(5)
C241 0.052(4) 0.045(5) 0.035(4) 0.011(3) 0.010(3) 0.006(3)
C242 0.057(4) 0.051(5) 0.034(4) 0.015(4) 0.017(3) 0.014(3)
C243 0.051(4) 0.057(5) 0.050(5) 0.021(4) 0.021(3) 0.017(4)
C244 0.058(4) 0.058(5) 0.037(4) 0.009(4) 0.012(3) 0.015(4)
C245 0.064(5) 0.069(6) 0.054(5) 0.009(5) 0.014(4) 0.004(4)
C246 0.080(6) 0.080(7) 0.055(6) -0.007(5) 0.012(5) 0.006(5)
C271 0.052(4) 0.051(5) 0.049(5) 0.018(4) 0.024(3) 0.013(3)
C272 0.049(4) 0.047(5) 0.045(4) 0.014(4) 0.013(3) 0.004(3)
C273 0.053(4) 0.056(5) 0.056(5) 0.023(4) 0.017(4) 0.009(4)
C274 0.057(4) 0.054(5) 0.062(5) 0.029(4) 0.022(4) 0.005(4)
C275 0.061(4) 0.073(6) 0.061(5) 0.038(5) 0.011(4) 0.004(4)
C276 0.072(5) 0.079(7) 0.127(9) 0.049(7) 0.048(6) 0.009(5)
C341 0.071(5) 0.045(5) 0.046(5) 0.007(4) 0.013(4) -0.003(4)
C342 0.099(7) 0.065(7) 0.083(7) 0.014(6) 0.029(6) 0.010(5)
C343 0.120(9) 0.125(11) 0.097(9) 0.047(8) 0.042(7) 0.038(8)
C344 0.231(17) 0.130(13) 0.189(17) 0.104(13) 0.070(14) 0.100(12)
C345 0.220(18) 0.199(18) 0.150(15) 0.074(14) 0.036(13) 0.125(15)
C371 0.051(4) 0.067(6) 0.044(5) 0.007(4) 0.013(3) 0.008(4)
C372 0.066(5) 0.071(6) 0.052(5) 0.022(5) 0.020(4) -0.002(4)
C373 0.069(5) 0.087(7) 0.068(6) 0.034(5) 0.030(4) 0.028(5)
C374 0.067(5) 0.098(7) 0.064(6) 0.045(5) 0.027(4) 0.025(5)
C375 0.096(7) 0.129(10) 0.083(7) 0.063(7) 0.044(6) 0.053(6)
C376 0.086(6) 0.125(9) 0.090(8) 0.058(7) 0.035(6) 0.033(6)

loop_
_atom_type_symbol
_atom_type_description
_atom_type_scat_dispersion_real
_atom_type_scat_dispersion_imag
_atom_type_scat_source
C C 0.0033 0.0016 'International Tables Vol C Tables 4.2.6.8 and 6.1.1.4'
H H 0.0000 0.0000 'International Tables Vol C Tables 4.2.6.8 and 6.1.1.4'
N N 0.0061 0.0033 'International Tables Vol C Tables 4.2.6.8 and 6.1.1.4'
O O 0.0106 0.0060 'International Tables Vol C Tables 4.2.6.8 and 6.1.1.4'
Cl Cl 0.1484 0.1585 'International Tables Vol C Tables 4.2.6.8 and 6.1.1.4'
Br Br -0.2901 2.4595 'International Tables Vol C Tables 4.2.6.8 and 6.1.1.4'
In In -0.7276 1.3100 'International Tables Vol C Tables 4.2.6.8 and 6.1.1.4'

loop_
_geom_angle_atom_site_label_1
_geom_angle_atom_site_label_2
_geom_angle_atom_site_label_3
_geom_angle
_geom_angle_site_symmetry_1
_geom_angle_site_symmetry_3
_geom_angle_publ_flag
N21 In N11 83.39(19) . . ?
N21 In N1 142.33(19) . . ?
N11 In N1 84.39(19) . . ?
N21 In N31 83.92(19) . . ?
N11 In N31 140.44(19) . . ?
N1 In N31 83.2(2) . . ?
N21 In Cl 112.68(14) . . ?
N11 In Cl 109.30(15) . . ?
N1 In Cl 104.99(14) . . ?
N31 In Cl 110.18(15) . . ?
C9 N1 C2 111.7(5) . . ?
C9 N1 In 123.3(4) . . ?
C2 N1 In 123.5(4) . . ?
N40 C2 N1 127.7(5) . . ?
N40 C2 C3 125.1(6) . . ?
N1 C2 C3 107.1(6) . . ?
C8 C3 C4 120.7(6) . . ?
C8 C3 C2 107.6(5) . . ?
C4 C3 C2 131.6(7) . . ?
C5 C4 O4 124.1(6) . . ?
C5 C4 C3 115.1(7) . . ?
O4 C4 C3 120.4(6) . . ?
C6 C5 C4 125.3(6) . . ?
C6 C5 Br5 116.9(5) . . ?
C4 C5 Br5 117.8(6) . . ?
C5 C6 C7 120.6(6) . . ?
C5 C6 H6 119.7 . . ?
C7 C6 H6 119.7 . . ?
O7 C7 C8 119.8(6) . . ?
O7 C7 C6 124.0(6) . . ?
C8 C7 C6 116.2(7) . . ?
C3 C8 C7 122.0(6) . . ?
C3 C8 C9 106.8(5) . . ?
C7 C8 C9 131.2(7) . . ?
N10 C9 N1 128.8(6) . . ?
N10 C9 C8 124.3(6) . . ?
N1 C9 C8 106.8(5) . . ?
C9 N10 C12 125.5(6) . . ?
C19 N11 C12 108.8(5) . . ?
C19 N11 In 124.7(4) . . ?
C12 N11 In 124.1(4) . . ?
N10 C12 N11 126.3(6) . . ?
N10 C12 C13 124.4(6) . . ?
N11 C12 C13 109.2(5) . . ?
C14 C13 C12 131.9(6) . . ?
C14 C13 C18 121.2(6) . . ?
C12 C13 C18 106.9(5) . . ?
C15 C14 C13 115.0(6) . . ?
C15 C14 C141 120.3(6) . . ?
C13 C14 C141 124.5(6) . . ?
C14 C15 C16 124.5(6) . . ?
C14 C15 H15 117.8 . . ?
C16 C15 H15 117.8 . . ?
C17 C16 C15 121.8(7) . . ?
C17 C16 H16 119.1 . . ?
C15 C16 H16 119.1 . . ?
C16 C17 C18 115.5(6) . . ?
C16 C17 C171 123.7(6) . . ?
C18 C17 C171 120.8(5) . . ?
C17 C18 C13 121.9(6) . . ?
C17 C18 C19 132.9(6) . . ?
C13 C18 C19 105.2(6) . . ?
N20 C19 N11 126.9(6) . . ?
N20 C19 C18 123.3(6) . . ?
N11 C19 C18 109.8(5) . . ?
C22 N20 C19 125.3(5) . . ?
C29 N21 C22 108.9(5) . . ?
C29 N21 In 124.3(4) . . ?
C22 N21 In 124.3(4) . . ?
N20 C22 N21 126.2(5) . . ?
N20 C22 C23 124.7(6) . . ?
N21 C22 C23 109.1(6) . . ?
C28 C23 C24 121.0(6) . . ?
C28 C23 C22 107.1(5) . . ?
C24 C23 C22 131.9(6) . . ?
C25 C24 C23 114.8(6) . . ?
C25 C24 C241 121.5(6) . . ?
C23 C24 C241 123.6(5) . . ?
C26 C25 C24 124.0(6) . . ?
C26 C25 H25 118.0 . . ?
C24 C25 H25 118.0 . . ?
C25 C26 C27 122.8(6) . . ?
C25 C26 H26 118.6 . . ?
C27 C26 H26 118.6 . . ?
C26 C27 C28 114.5(6) . . ?
C26 C27 C271 121.5(6) . . ?
C28 C27 C271 123.9(6) . . ?
C23 C28 C27 122.9(6) . . ?
C23 C28 C29 106.5(5) . . ?
C27 C28 C29 130.6(6) . . ?
N30 C29 N21 127.6(6) . . ?
N30 C29 C28 124.1(6) . . ?
N21 C29 C28 108.2(6) . . ?
C32 N30 C29 125.3(6) . . ?
C32 N31 C39 110.2(6) . . ?
C32 N31 In 124.6(4) . . ?
C39 N31 In 123.9(4) . . ?
N30 C32 N31 127.6(6) . . ?
N30 C32 C33 125.1(6) . . ?
N31 C32 C33 107.3(5) . . ?
C38 C33 C34 122.0(7) . . ?
C38 C33 C32 107.2(6) . . ?
C34 C33 C32 130.8(6) . . ?
C35 C34 C33 114.8(6) . . ?
C35 C34 C341 119.3(7) . . ?
C33 C34 C341 125.9(7) . . ?
C34 C35 C36 122.5(7) . . ?
C34 C35 H35 118.7 . . ?
C36 C35 H35 118.7 . . ?
C37 C36 C35 123.0(7) . . ?
C37 C36 Br36 110.8(9) . . ?
C35 C36 Br36 124.7(10) . . ?
C37 C36 H36 118.5 . . ?
C35 C36 H36 118.5 . . ?
Br36 C36 H36 14.6 . . ?
C36 C37 C38 115.5(7) . . ?
C36 C37 C371 120.3(7) . . ?
C38 C37 C371 124.0(7) . . ?
C33 C38 C37 122.1(7) . . ?
C33 C38 C39 107.0(6) . . ?
C37 C38 C39 130.9(6) . . ?
N40 C39 N31 125.9(6) . . ?
N40 C39 C38 125.7(6) . . ?
N31 C39 C38 108.1(6) . . ?
C2 N40 C39 127.0(6) . . ?
C4 O4 C41 113.4(5) . . ?
O4 C41 C42 107.6(7) . . ?
O4 C41 H41A 110.2 . . ?
C42 C41 H41A 110.2 . . ?
O4 C41 H41B 110.2 . . ?
C42 C41 H41B 110.2 . . ?
H41A C41 H41B 108.5 . . ?
C543 C42 C41 115.3(13) . . ?
C543 C42 C43 18.3(13) . . ?
C41 C42 C43 97.3(10) . . ?
C543 C42 H42A 100.0 . . ?
C41 C42 H42A 112.3 . . ?
C43 C42 H42A 112.3 . . ?
C543 C42 H42B 106.3 . . ?
C41 C42 H42B 112.3 . . ?
C43 C42 H42B 112.3 . . ?
H42A C42 H42B 109.9 . . ?
C543 C42 H54A 108.5 . . ?
C41 C42 H54A 108.5 . . ?
C43 C42 H54A 113.3 . . ?
H42A C42 H54A 112.2 . . ?
H42B C42 H54A 3.8 . . ?
C543 C42 H54B 108.5 . . ?
C41 C42 H54B 108.5 . . ?
C43 C42 H54B 120.8 . . ?
H42A C42 H54B 8.5 . . ?
H42B C42 H54B 105.6 . . ?
H54A C42 H54B 107.5 . . ?
C44 C43 C42 101.7(17) . . ?
C44 C43 H43A 111.4 . . ?
C42 C43 H43A 111.4 . . ?
C44 C43 H43B 111.4 . . ?
C42 C43 H43B 111.4 . . ?
H43A C43 H43B 109.3 . . ?
C43 C44 H44A 109.5 . . ?
C43 C44 H44B 109.5 . . ?
H44A C44 H44B 109.5 . . ?
C43 C44 H44C 109.5 . . ?
H44A C44 H44C 109.5 . . ?
H44B C44 H44C 109.5 . . ?
C42 C543 C544 111.5(19) . . ?
C42 C543 H54C 109.3 . . ?
C544 C543 H54C 109.3 . . ?
C42 C543 H54D 109.3 . . ?
C544 C543 H54D 109.3 . . ?
H54C C543 H54D 108.0 . . ?
C543 C544 H54E 109.5 . . ?
C543 C544 H54F 109.5 . . ?
H54E C544 H54F 109.5 . . ?
C543 C544 H54G 109.5 . . ?
H54E C544 H54G 109.5 . . ?
H54F C544 H54G 109.5 . . ?
C7 O7 C71 117.0(5) . . ?
O7 C71 C72 109.2(6) . . ?
O7 C71 H71A 109.8 . . ?
C72 C71 H71A 109.8 . . ?
O7 C71 H71B 109.8 . . ?
C72 C71 H71B 109.8 . . ?
H71A C71 H71B 108.3 . . ?
C71 C72 C73 113.1(6) . . ?
C71 C72 H72A 109.0 . . ?
C73 C72 H72A 109.0 . . ?
C71 C72 H72B 109.0 . . ?
C73 C72 H72B 109.0 . . ?
H72A C72 H72B 107.8 . . ?
C72 C73 C74 113.1(7) . . ?
C72 C73 H73A 109.0 . . ?
C74 C73 H73A 109.0 . . ?
C72 C73 H73B 109.0 . . ?
C74 C73 H73B 109.0 . . ?
H73A C73 H73B 107.8 . . ?
C73 C74 H74A 109.5 . . ?
C73 C74 H74B 109.5 . . ?
H74A C74 H74B 109.5 . . ?
C73 C74 H74C 109.5 . . ?
H74A C74 H74C 109.5 . . ?
H74B C74 H74C 109.5 . . ?
C14 C141 C142 109.7(5) . . ?
C14 C141 H14A 109.7 . . ?
C142 C141 H14A 109.7 . . ?
C14 C141 H14B 109.7 . . ?
C142 C141 H14B 109.7 . . ?
H14A C141 H14B 108.2 . . ?
C143 C142 C141 113.6(6) . . ?
C143 C142 H14C 108.8 . . ?
C141 C142 H14C 108.8 . . ?
C143 C142 H14D 108.8 . . ?
C141 C142 H14D 108.8 . . ?
H14C C142 H14D 107.7 . . ?
C144 C143 C142 114.0(7) . . ?
C144 C143 H14E 108.7 . . ?
C142 C143 H14E 108.7 . . ?
C144 C143 H14F 108.7 . . ?
C142 C143 H14F 108.7 . . ?
H14E C143 H14F 107.6 . . ?
C143 C144 C145 110.6(8) . . ?
C143 C144 H14G 109.5 . . ?
C145 C144 H14G 109.5 . . ?
C143 C144 H14H 109.5 . . ?
C145 C144 H14H 109.5 . . ?
H14G C144 H14H 108.1 . . ?
C146 C145 C144 111.6(12) . . ?
C146 C145 H14I 109.3 . . ?
C144 C145 H14I 109.3 . . ?
C146 C145 H14J 109.3 . . ?
C144 C145 H14J 109.3 . . ?
H14I C145 H14J 108.0 . . ?
C145 C146 H14K 109.5 . . ?
C145 C146 H14L 109.5 . . ?
H14K C146 H14L 109.5 . . ?
C145 C146 H14M 109.5 . . ?
H14K C146 H14M 109.5 . . ?
H14L C146 H14M 109.5 . . ?
C17 C171 C172 115.1(5) . . ?
C17 C171 H17A 108.5 . . ?
C172 C171 H17A 108.5 . . ?
C17 C171 H17B 108.5 . . ?
C172 C171 H17B 108.5 . . ?
H17A C171 H17B 107.5 . . ?
C173 C172 C171 114.1(6) . . ?
C173 C172 H17C 108.7 . . ?
C171 C172 H17C 108.7 . . ?
C173 C172 H17D 108.7 . . ?
C171 C172 H17D 108.7 . . ?
H17C C172 H17D 107.6 . . ?
C172 C173 C174 115.4(6) . . ?
C172 C173 H17E 108.4 . . ?
C174 C173 H17E 108.4 . . ?
C172 C173 H17F 108.4 . . ?
C174 C173 H17F 108.4 . . ?
H17E C173 H17F 107.5 . . ?
C173 C174 C175 115.3(7) . . ?
C173 C174 H17G 108.5 . . ?
C175 C174 H17G 108.5 . . ?
C173 C174 H17H 108.5 . . ?
C175 C174 H17H 108.5 . . ?
H17G C174 H17H 107.5 . . ?
C176 C175 C174 113.1(8) . . ?
C176 C175 H17I 109.0 . . ?
C174 C175 H17I 109.0 . . ?
C176 C175 H17J 109.0 . . ?
C174 C175 H17J 109.0 . . ?
H17I C175 H17J 107.8 . . ?
C175 C176 H17K 109.5 . . ?
C175 C176 H17L 109.5 . . ?
H17K C176 H17L 109.5 . . ?
C175 C176 H17M 109.5 . . ?
H17K C176 H17M 109.5 . . ?
H17L C176 H17M 109.5 . . ?
C24 C241 C242 114.5(5) . . ?
C24 C241 H24A 108.6 . . ?
C242 C241 H24A 108.6 . . ?
C24 C241 H24B 108.6 . . ?
C242 C241 H24B 108.6 . . ?
H24A C241 H24B 107.6 . . ?
C243 C242 C241 112.7(6) . . ?
C243 C242 H24C 109.0 . . ?
C241 C242 H24C 109.0 . . ?
C243 C242 H24D 109.0 . . ?
C241 C242 H24D 109.0 . . ?
H24C C242 H24D 107.8 . . ?
C242 C243 C244 113.8(6) . . ?
C242 C243 H24E 108.8 . . ?
C244 C243 H24E 108.8 . . ?
C242 C243 H24F 108.8 . . ?
C244 C243 H24F 108.8 . . ?
H24E C243 H24F 107.7 . . ?
C245 C244 C243 114.3(6) . . ?
C245 C244 H24G 108.7 . . ?
C243 C244 H24G 108.7 . . ?
C245 C244 H24H 108.7 . . ?
C243 C244 H24H 108.7 . . ?
H24G C244 H24H 107.6 . . ?
C244 C245 C246 112.4(7) . . ?
C244 C245 H24I 109.1 . . ?
C246 C245 H24I 109.1 . . ?
C244 C245 H24J 109.1 . . ?
C246 C245 H24J 109.1 . . ?
H24I C245 H24J 107.9 . . ?
C245 C246 H24K 109.5 . . ?
C245 C246 H24L 109.5 . . ?
H24K C246 H24L 109.5 . . ?
C245 C246 H24M 109.5 . . ?
H24K C246 H24M 109.5 . . ?
H24L C246 H24M 109.5 . . ?
C27 C271 C272 115.9(6) . . ?
C27 C271 H27A 108.3 . . ?
C272 C271 H27A 108.3 . . ?
C27 C271 H27B 108.3 . . ?
C272 C271 H27B 108.3 . . ?
H27A C271 H27B 107.4 . . ?
C271 C272 C273 115.8(6) . . ?
C271 C272 H27C 108.3 . . ?
C273 C272 H27C 108.3 . . ?
C271 C272 H27D 108.3 . . ?
C273 C272 H27D 108.3 . . ?
H27C C272 H27D 107.4 . . ?
C272 C273 C274 113.2(6) . . ?
C272 C273 H27E 108.9 . . ?
C274 C273 H27E 108.9 . . ?
C272 C273 H27F 108.9 . . ?
C274 C273 H27F 108.9 . . ?
H27E C273 H27F 107.7 . . ?
C275 C274 C273 116.2(6) . . ?
C275 C274 H27G 108.2 . . ?
C273 C274 H27G 108.2 . . ?
C275 C274 H27H 108.2 . . ?
C273 C274 H27H 108.2 . . ?
H27G C274 H27H 107.4 . . ?
C274 C275 C276 113.4(7) . . ?
C274 C275 H27I 108.9 . . ?
C276 C275 H27I 108.9 . . ?
C274 C275 H27J 108.9 . . ?
C276 C275 H27J 108.9 . . ?
H27I C275 H27J 107.7 . . ?
C275 C276 H27K 109.5 . . ?
C275 C276 H27L 109.5 . . ?
H27K C276 H27L 109.5 . . ?
C275 C276 H27M 109.5 . . ?
H27K C276 H27M 109.5 . . ?
H27L C276 H27M 109.5 . . ?
C34 C341 C342 116.1(7) . . ?
C34 C341 H34A 108.3 . . ?
C342 C341 H34A 108.3 . . ?
C34 C341 H34B 108.3 . . ?
C342 C341 H34B 108.3 . . ?
H34A C341 H34B 107.4 . . ?
C343 C342 C341 115.0(9) . . ?
C343 C342 H34C 108.5 . . ?
C341 C342 H34C 108.5 . . ?
C343 C342 H34D 108.5 . . ?
C341 C342 H34D 108.5 . . ?
H34C C342 H34D 107.5 . . ?
C342 C343 C344 113.3(11) . . ?
C342 C343 H34E 108.9 . . ?
C344 C343 H34E 108.9 . . ?
C342 C343 H34F 108.9 . . ?
C344 C343 H34F 108.9 . . ?
H34E C343 H34F 107.7 . . ?
C345 C344 C343 113.1(12) . . ?
C345 C344 H34G 109.0 . . ?
C343 C344 H34G 109.0 . . ?
C345 C344 H34H 109.0 . . ?
C343 C344 H34H 109.0 . . ?
H34G C344 H34H 107.8 . . ?
C344 C345 C846 133(2) . . ?
C344 C345 C346 100.7(15) . . ?
C846 C345 C346 33.7(16) . . ?
C344 C345 H34I 111.6 . . ?
C846 C345 H34I 87.4 . . ?
C346 C345 H34I 111.6 . . ?
C344 C345 H34J 111.6 . . ?
C846 C345 H34J 100.3 . . ?
C346 C345 H34J 111.6 . . ?
H34I C345 H34J 109.4 . . ?
C344 C345 H84A 103.9 . . ?
C846 C345 H84A 103.9 . . ?
C346 C345 H84A 129.7 . . ?
H34I C345 H84A 18.1 . . ?
H34J C345 H84A 98.9 . . ?
C344 C345 H84B 103.9 . . ?
C846 C345 H84B 103.9 . . ?
C346 C345 H84B 110.1 . . ?
H34I C345 H84B 117.3 . . ?
H34J C345 H84B 8.8 . . ?
H84A C345 H84B 105.4 . . ?
C345 C346 H34K 109.5 . . ?
C345 C346 H34L 109.5 . . ?
H34K C346 H34L 109.5 . . ?
C345 C346 H34M 109.5 . . ?
H34K C346 H34M 109.5 . . ?
H34L C346 H34M 109.5 . . ?
C345 C846 H84C 109.5 . . ?
C345 C846 H84D 109.5 . . ?
H84C C846 H84D 109.5 . . ?
C345 C846 H84E 109.5 . . ?
H84C C846 H84E 109.5 . . ?
H84D C846 H84E 109.5 . . ?
C37 C371 C372 111.3(6) . . ?
C37 C371 H37A 109.4 . . ?
C372 C371 H37A 109.4 . . ?
C37 C371 H37B 109.4 . . ?
C372 C371 H37B 109.4 . . ?
H37A C371 H37B 108.0 . . ?
C373 C372 C371 113.6(7) . . ?
C373 C372 H37C 108.8 . . ?
C371 C372 H37C 108.8 . . ?
C373 C372 H37D 108.8 . . ?
C371 C372 H37D 108.8 . . ?
H37C C372 H37D 107.7 . . ?
C372 C373 C374 116.1(7) . . ?
C372 C373 H37E 108.3 . . ?
C374 C373 H37E 108.3 . . ?
C372 C373 H37F 108.3 . . ?
C374 C373 H37F 108.3 . . ?
H37E C373 H37F 107.4 . . ?
C373 C374 C375 111.2(7) . . ?
C373 C374 H37G 109.4 . . ?
C375 C374 H37G 109.4 . . ?
C373 C374 H37H 109.4 . . ?
C375 C374 H37H 109.4 . . ?
H37G C374 H37H 108.0 . . ?
C376 C375 C374 111.7(8) . . ?
C376 C375 H37I 109.3 . . ?
C374 C375 H37I 109.3 . . ?
C376 C375 H37J 109.3 . . ?
C374 C375 H37J 109.3 . . ?
H37I C375 H37J 107.9 . . ?
C375 C376 H37K 109.5 . . ?
C375 C376 H37L 109.5 . . ?
H37K C376 H37L 109.5 . . ?
C375 C376 H37M 109.5 . . ?
H37K C376 H37M 109.5 . . ?
H37L C376 H37M 109.5 . . ?

loop_
_geom_bond_atom_site_label_1
_geom_bond_atom_site_label_2
_geom_bond_distance
_geom_bond_site_symmetry_2
_geom_bond_publ_flag
In N21 2.134(5) . ?
In N11 2.147(5) . ?
In N1 2.150(5) . ?
In N31 2.161(6) . ?
In Cl 2.3526(19) . ?
Br5 C5 1.924(7) . ?
N1 C9 1.366(8) . ?
N1 C2 1.382(8) . ?
C2 N40 1.313(8) . ?
C2 C3 1.457(8) . ?
C3 C8 1.404(9) . ?
C3 C4 1.435(9) . ?
C4 C5 1.380(9) . ?
C4 O4 1.383(8) . ?
C5 C6 1.369(10) . ?
C6 C7 1.416(9) . ?
C6 H6 0.9300 . ?
C7 O7 1.352(8) . ?
C7 C8 1.414(8) . ?
C8 C9 1.483(8) . ?
C9 N10 1.338(8) . ?
N10 C12 1.353(8) . ?
N11 C19 1.377(8) . ?
N11 C12 1.380(8) . ?
C12 C13 1.438(9) . ?
C13 C14 1.406(9) . ?
C13 C18 1.441(8) . ?
C14 C15 1.384(10) . ?
C14 C141 1.518(9) . ?
C15 C16 1.404(9) . ?
C15 H15 0.9300 . ?
C16 C17 1.384(9) . ?
C16 H16 0.9300 . ?
C17 C18 1.419(9) . ?
C17 C171 1.507(8) . ?
C18 C19 1.451(9) . ?
C19 N20 1.359(7) . ?
N20 C22 1.347(8) . ?
N21 C29 1.365(8) . ?
N21 C22 1.397(8) . ?
C22 C23 1.438(8) . ?
C23 C28 1.403(9) . ?
C23 C24 1.419(8) . ?
C24 C25 1.399(8) . ?
C24 C241 1.520(9) . ?
C25 C26 1.377(10) . ?
C25 H25 0.9300 . ?
C26 C27 1.387(9) . ?
C26 H26 0.9300 . ?
C27 C28 1.429(8) . ?
C27 C271 1.507(9) . ?
C28 C29 1.482(9) . ?
C29 N30 1.341(8) . ?
N30 C32 1.335(8) . ?
N31 C32 1.381(8) . ?
N31 C39 1.388(8) . ?
C32 C33 1.482(9) . ?
C33 C38 1.402(9) . ?
C33 C34 1.411(9) . ?
C34 C35 1.399(10) . ?
C34 C341 1.459(9) . ?
C35 C36 1.405(10) . ?
C35 H35 0.9300 . ?
C36 C37 1.369(10) . ?
C36 Br36 1.81(3) . ?
C36 H36 0.9300 . ?
C37 C38 1.412(9) . ?
C37 C371 1.491(9) . ?
C38 C39 1.463(10) . ?
C39 N40 1.330(8) . ?
O4 C41 1.445(9) . ?
C41 C42 1.516(12) . ?
C41 H41A 0.9700 . ?
C41 H41B 0.9700 . ?
C42 C543 1.41(2) . ?
C42 C43 1.92(3) . ?
C42 H42A 0.9700 . ?
C42 H42B 0.9700 . ?
C42 H54A 0.9700 . ?
C42 H54B 0.9700 . ?
C43 C44 1.45(3) . ?
C43 H43A 0.9700 . ?
C43 H43B 0.9700 . ?
C44 H44A 0.9600 . ?
C44 H44B 0.9600 . ?
C44 H44C 0.9600 . ?
C543 C544 1.59(3) . ?
C543 H54C 0.9700 . ?
C543 H54D 0.9700 . ?
C544 H54E 0.9600 . ?
C544 H54F 0.9600 . ?
C544 H54G 0.9600 . ?
O7 C71 1.466(7) . ?
C71 C72 1.493(10) . ?
C71 H71A 0.9700 . ?
C71 H71B 0.9700 . ?
C72 C73 1.499(9) . ?
C72 H72A 0.9700 . ?
C72 H72B 0.9700 . ?
C73 C74 1.537(11) . ?
C73 H73A 0.9700 . ?
C73 H73B 0.9700 . ?
C74 H74A 0.9600 . ?
C74 H74B 0.9600 . ?
C74 H74C 0.9600 . ?
C141 C142 1.554(9) . ?
C141 H14A 0.9700 . ?
C141 H14B 0.9700 . ?
C142 C143 1.522(11) . ?
C142 H14C 0.9700 . ?
C142 H14D 0.9700 . ?
C143 C144 1.515(11) . ?
C143 H14E 0.9700 . ?
C143 H14F 0.9700 . ?
C144 C145 1.624(14) . ?
C144 H14G 0.9700 . ?
C144 H14H 0.9700 . ?
C145 C146 1.459(15) . ?
C145 H14I 0.9700 . ?
C145 H14J 0.9700 . ?
C146 H14K 0.9600 . ?
C146 H14L 0.9600 . ?
C146 H14M 0.9600 . ?
C171 C172 1.546(9) . ?
C171 H17A 0.9700 . ?
C171 H17B 0.9700 . ?
C172 C173 1.519(10) . ?
C172 H17C 0.9700 . ?
C172 H17D 0.9700 . ?
C173 C174 1.519(11) . ?
C173 H17E 0.9700 . ?
C173 H17F 0.9700 . ?
C174 C175 1.525(11) . ?
C174 H17G 0.9700 . ?
C174 H17H 0.9700 . ?
C175 C176 1.501(11) . ?
C175 H17I 0.9700 . ?
C175 H17J 0.9700 . ?
C176 H17K 0.9600 . ?
C176 H17L 0.9600 . ?
C176 H17M 0.9600 . ?
C241 C242 1.527(8) . ?
C241 H24A 0.9700 . ?
C241 H24B 0.9700 . ?
C242 C243 1.507(10) . ?
C242 H24C 0.9700 . ?
C242 H24D 0.9700 . ?
C243 C244 1.536(9) . ?
C243 H24E 0.9700 . ?
C243 H24F 0.9700 . ?
C244 C245 1.512(10) . ?
C244 H24G 0.9700 . ?
C244 H24H 0.9700 . ?
C245 C246 1.534(10) . ?
C245 H24I 0.9700 . ?
C245 H24J 0.9700 . ?
C246 H24K 0.9600 . ?
C246 H24L 0.9600 . ?
C246 H24M 0.9600 . ?
C271 C272 1.510(8) . ?
C271 H27A 0.9700 . ?
C271 H27B 0.9700 . ?
C272 C273 1.514(10) . ?
C272 H27C 0.9700 . ?
C272 H27D 0.9700 . ?
C273 C274 1.537(9) . ?
C273 H27E 0.9700 . ?
C273 H27F 0.9700 . ?
C274 C275 1.485(10) . ?
C274 H27G 0.9700 . ?
C274 H27H 0.9700 . ?
C275 C276 1.523(10) . ?
C275 H27I 0.9700 . ?
C275 H27J 0.9700 . ?
C276 H27K 0.9600 . ?
C276 H27L 0.9600 . ?
C276 H27M 0.9600 . ?
C341 C342 1.556(11) . ?
C341 H34A 0.9700 . ?
C341 H34B 0.9700 . ?
C342 C343 1.406(13) . ?
C342 H34C 0.9700 . ?
C342 H34D 0.9700 . ?
C343 C344 1.599(15) . ?
C343 H34E 0.9700 . ?
C343 H34F 0.9700 . ?
C344 C345 1.456(19) . ?
C344 H34G 0.9700 . ?
C344 H34H 0.9700 . ?
C345 C846 1.51(4) . ?
C345 C346 1.66(3) . ?
C345 H34I 0.9700 . ?
C345 H34J 0.9700 . ?
C345 H84A 0.9700 . ?
C345 H84B 0.9700 . ?
C346 H34K 0.9600 . ?
C346 H34L 0.9600 . ?
C346 H34M 0.9600 . ?
C846 H84C 0.9600 . ?
C846 H84D 0.9600 . ?
C846 H84E 0.9600 . ?
C371 C372 1.521(10) . ?
C371 H37A 0.9700 . ?
C371 H37B 0.9700 . ?
C372 C373 1.501(11) . ?
C372 H37C 0.9700 . ?
C372 H37D 0.9700 . ?
C373 C374 1.518(10) . ?
C373 H37E 0.9700 . ?
C373 H37F 0.9700 . ?
C374 C375 1.553(12) . ?
C374 H37G 0.9700 . ?
C374 H37H 0.9700 . ?
C375 C376 1.520(11) . ?
C375 H37I 0.9700 . ?
C375 H37J 0.9700 . ?
C376 H37K 0.9600 . ?
C376 H37L 0.9600 . ?
C376 H37M 0.9600 . ?

loop_
_geom_torsion_atom_site_label_1
_geom_torsion_atom_site_label_2
_geom_torsion_atom_site_label_3
_geom_torsion_atom_site_label_4
_geom_torsion
_geom_torsion_site_symmetry_1
_geom_torsion_site_symmetry_2
_geom_torsion_site_symmetry_3
_geom_torsion_site_symmetry_4
_geom_torsion_publ_flag
N21 In N1 C9 -96.5(5) . . . . ?
N11 In N1 C9 -25.0(5) . . . . ?
N31 In N1 C9 -167.3(5) . . . . ?
Cl In N1 C9 83.5(5) . . . . ?
N21 In N1 C2 98.5(5) . . . . ?
N11 In N1 C2 170.1(5) . . . . ?
N31 In N1 C2 27.7(5) . . . . ?
Cl In N1 C2 -81.4(5) . . . . ?
C9 N1 C2 N40 174.7(6) . . . . ?
In N1 C2 N40 -18.8(9) . . . . ?
C9 N1 C2 C3 -0.2(7) . . . . ?
In N1 C2 C3 166.3(4) . . . . ?
N40 C2 C3 C8 -175.7(6) . . . . ?
N1 C2 C3 C8 -0.6(7) . . . . ?
N40 C2 C3 C4 4.1(11) . . . . ?
N1 C2 C3 C4 179.2(6) . . . . ?
C8 C3 C4 C5 -1.2(9) . . . . ?
C2 C3 C4 C5 179.0(7) . . . . ?
C8 C3 C4 O4 -175.0(6) . . . . ?
C2 C3 C4 O4 5.2(11) . . . . ?
O4 C4 C5 C6 176.0(7) . . . . ?
C3 C4 C5 C6 2.5(10) . . . . ?
O4 C4 C5 Br5 -4.4(9) . . . . ?
C3 C4 C5 Br5 -177.9(5) . . . . ?
C4 C5 C6 C7 -2.2(11) . . . . ?
Br5 C5 C6 C7 178.3(5) . . . . ?
C5 C6 C7 O7 -179.0(6) . . . . ?
C5 C6 C7 C8 0.4(10) . . . . ?
C4 C3 C8 C7 -0.4(10) . . . . ?
C2 C3 C8 C7 179.5(6) . . . . ?
C4 C3 C8 C9 -178.7(6) . . . . ?
C2 C3 C8 C9 1.1(7) . . . . ?
O7 C7 C8 C3 -179.8(6) . . . . ?
C6 C7 C8 C3 0.8(9) . . . . ?
O7 C7 C8 C9 -1.8(10) . . . . ?
C6 C7 C8 C9 178.7(6) . . . . ?
C2 N1 C9 N10 -178.2(6) . . . . ?
In N1 C9 N10 15.3(9) . . . . ?
C2 N1 C9 C8 0.9(7) . . . . ?
In N1 C9 C8 -165.7(4) . . . . ?
C3 C8 C9 N10 177.9(6) . . . . ?
C7 C8 C9 N10 -0.3(11) . . . . ?
C3 C8 C9 N1 -1.2(7) . . . . ?
C7 C8 C9 N1 -179.4(6) . . . . ?
N1 C9 N10 C12 4.8(10) . . . . ?
C8 C9 N10 C12 -174.1(6) . . . . ?
N21 In N11 C19 -27.8(5) . . . . ?
N1 In N11 C19 -172.1(5) . . . . ?
N31 In N11 C19 -99.9(5) . . . . ?
Cl In N11 C19 83.9(5) . . . . ?
N21 In N11 C12 171.8(5) . . . . ?
N1 In N11 C12 27.5(5) . . . . ?
N31 In N11 C12 99.7(5) . . . . ?
Cl In N11 C12 -76.5(5) . . . . ?
C9 N10 C12 N11 -2.1(10) . . . . ?
C9 N10 C12 C13 176.0(6) . . . . ?
C19 N11 C12 N10 176.6(6) . . . . ?
In N11 C12 N10 -20.4(9) . . . . ?
C19 N11 C12 C13 -1.7(7) . . . . ?
In N11 C12 C13 161.3(4) . . . . ?
N10 C12 C13 C14 5.2(11) . . . . ?
N11 C12 C13 C14 -176.5(6) . . . . ?
N10 C12 C13 C18 -175.3(6) . . . . ?
N11 C12 C13 C18 3.0(7) . . . . ?
C12 C13 C14 C15 -178.2(6) . . . . ?
C18 C13 C14 C15 2.4(9) . . . . ?
C12 C13 C14 C141 6.4(11) . . . . ?
C18 C13 C14 C141 -172.9(6) . . . . ?
C13 C14 C15 C16 -0.9(10) . . . . ?
C141 C14 C15 C16 174.6(6) . . . . ?
C14 C15 C16 C17 -2.1(10) . . . . ?
C15 C16 C17 C18 3.3(9) . . . . ?
C15 C16 C17 C171 -178.1(6) . . . . ?
C16 C17 C18 C13 -1.8(9) . . . . ?
C171 C17 C18 C13 179.5(6) . . . . ?
C16 C17 C18 C19 -178.7(6) . . . . ?
C171 C17 C18 C19 2.6(10) . . . . ?
C14 C13 C18 C17 -1.1(9) . . . . ?
C12 C13 C18 C17 179.4(6) . . . . ?
C14 C13 C18 C19 176.5(6) . . . . ?
C12 C13 C18 C19 -3.0(6) . . . . ?
C12 N11 C19 N20 -179.1(6) . . . . ?
In N11 C19 N20 18.0(9) . . . . ?
C12 N11 C19 C18 -0.2(7) . . . . ?
In N11 C19 C18 -163.1(4) . . . . ?
C17 C18 C19 N20 -1.8(11) . . . . ?
C13 C18 C19 N20 -179.1(6) . . . . ?
C17 C18 C19 N11 179.3(6) . . . . ?
C13 C18 C19 N11 2.0(7) . . . . ?
N11 C19 N20 C22 2.8(10) . . . . ?
C18 C19 N20 C22 -175.9(6) . . . . ?
N11 In N21 C29 -169.5(5) . . . . ?
N1 In N21 C29 -97.7(5) . . . . ?
N31 In N21 C29 -27.1(5) . . . . ?
Cl In N21 C29 82.3(5) . . . . ?
N11 In N21 C22 30.5(4) . . . . ?
N1 In N21 C22 102.3(5) . . . . ?
N31 In N21 C22 172.9(5) . . . . ?
Cl In N21 C22 -77.7(4) . . . . ?
C19 N20 C22 N21 0.4(9) . . . . ?
C19 N20 C22 C23 178.0(6) . . . . ?
C29 N21 C22 N20 173.3(6) . . . . ?
In N21 C22 N20 -24.1(8) . . . . ?
C29 N21 C22 C23 -4.6(6) . . . . ?
In N21 C22 C23 158.0(4) . . . . ?
N20 C22 C23 C28 -174.8(6) . . . . ?
N21 C22 C23 C28 3.2(7) . . . . ?
N20 C22 C23 C24 7.3(10) . . . . ?
N21 C22 C23 C24 -174.7(6) . . . . ?
C28 C23 C24 C25 -0.3(9) . . . . ?
C22 C23 C24 C25 177.4(6) . . . . ?
C28 C23 C24 C241 179.2(6) . . . . ?
C22 C23 C24 C241 -3.1(11) . . . . ?
C23 C24 C25 C26 -0.2(9) . . . . ?
C241 C24 C25 C26 -179.7(6) . . . . ?
C24 C25 C26 C27 1.6(11) . . . . ?
C25 C26 C27 C28 -2.3(10) . . . . ?
C25 C26 C27 C271 177.8(6) . . . . ?
C24 C23 C28 C27 -0.6(10) . . . . ?
C22 C23 C28 C27 -178.8(5) . . . . ?
C24 C23 C28 C29 177.5(5) . . . . ?
C22 C23 C28 C29 -0.7(7) . . . . ?
C26 C27 C28 C23 1.8(9) . . . . ?
C271 C27 C28 C23 -178.3(6) . . . . ?
C26 C27 C28 C29 -175.8(6) . . . . ?
C271 C27 C28 C29 4.1(11) . . . . ?
C22 N21 C29 N30 -172.9(6) . . . . ?
In N21 C29 N30 24.5(9) . . . . ?
C22 N21 C29 C28 4.2(7) . . . . ?
In N21 C29 C28 -158.4(4) . . . . ?
C23 C28 C29 N30 175.1(6) . . . . ?
C27 C28 C29 N30 -7.0(11) . . . . ?
C23 C28 C29 N21 -2.2(7) . . . . ?
C27 C28 C29 N21 175.8(6) . . . . ?
N21 C29 N30 C32 -2.6(10) . . . . ?
C28 C29 N30 C32 -179.3(6) . . . . ?
N21 In N31 C32 20.8(5) . . . . ?
N11 In N31 C32 92.7(5) . . . . ?
N1 In N31 C32 165.4(5) . . . . ?
Cl In N31 C32 -91.1(5) . . . . ?
N21 In N31 C39 -173.3(5) . . . . ?
N11 In N31 C39 -101.4(5) . . . . ?
N1 In N31 C39 -28.8(5) . . . . ?
Cl In N31 C39 74.7(5) . . . . ?
C29 N30 C32 N31 -5.1(10) . . . . ?
C29 N30 C32 C33 176.7(6) . . . . ?
C39 N31 C32 N30 -177.7(6) . . . . ?
In N31 C32 N30 -10.2(9) . . . . ?
C39 N31 C32 C33 0.8(7) . . . . ?
In N31 C32 C33 168.3(4) . . . . ?
N30 C32 C33 C38 175.4(6) . . . . ?
N31 C32 C33 C38 -3.1(7) . . . . ?
N30 C32 C33 C34 -5.7(11) . . . . ?
N31 C32 C33 C34 175.8(6) . . . . ?
C38 C33 C34 C35 -1.8(9) . . . . ?
C32 C33 C34 C35 179.4(6) . . . . ?
C38 C33 C34 C341 175.5(6) . . . . ?
C32 C33 C34 C341 -3.3(12) . . . . ?
C33 C34 C35 C36 -1.0(10) . . . . ?
C341 C34 C35 C36 -178.5(7) . . . . ?
C34 C35 C36 C37 1.3(11) . . . . ?
C34 C35 C36 Br36 -163.1(11) . . . . ?
C35 C36 C37 C38 1.2(10) . . . . ?
Br36 C36 C37 C38 167.5(9) . . . . ?
C35 C36 C37 C371 -173.1(6) . . . . ?
Br36 C36 C37 C371 -6.7(12) . . . . ?
C34 C33 C38 C37 4.5(10) . . . . ?
C32 C33 C38 C37 -176.4(6) . . . . ?
C34 C33 C38 C39 -174.9(6) . . . . ?
C32 C33 C38 C39 4.1(7) . . . . ?
C36 C37 C38 C33 -4.0(10) . . . . ?
C371 C37 C38 C33 170.0(6) . . . . ?
C36 C37 C38 C39 175.3(7) . . . . ?
C371 C37 C38 C39 -10.7(11) . . . . ?
C32 N31 C39 N40 -171.7(6) . . . . ?
In N31 C39 N40 20.7(9) . . . . ?
C32 N31 C39 C38 1.8(7) . . . . ?
In N31 C39 C38 -165.8(4) . . . . ?
C33 C38 C39 N40 169.7(6) . . . . ?
C37 C38 C39 N40 -9.7(11) . . . . ?
C33 C38 C39 N31 -3.7(7) . . . . ?
C37 C38 C39 N31 176.9(6) . . . . ?
N1 C2 N40 C39 -3.5(10) . . . . ?
C3 C2 N40 C39 170.5(6) . . . . ?
N31 C39 N40 C2 2.4(10) . . . . ?
C38 C39 N40 C2 -169.9(6) . . . . ?
C5 C4 O4 C41 80.4(8) . . . . ?
C3 C4 O4 C41 -106.4(7) . . . . ?
C4 O4 C41 C42 -145.0(6) . . . . ?
O4 C41 C42 C543 176.5(12) . . . . ?
O4 C41 C42 C43 -179.4(9) . . . . ?
C543 C42 C43 C44 8(4) . . . . ?
C41 C42 C43 C44 -160.4(15) . . . . ?
C41 C42 C543 C544 -168.1(13) . . . . ?
C43 C42 C543 C544 179(5) . . . . ?
C8 C7 O7 C71 -176.4(6) . . . . ?
C6 C7 O7 C71 3.0(9) . . . . ?
C7 O7 C71 C72 174.2(6) . . . . ?
O7 C71 C72 C73 177.9(6) . . . . ?
C71 C72 C73 C74 179.3(7) . . . . ?
C15 C14 C141 C142 -80.1(8) . . . . ?
C13 C14 C141 C142 95.0(8) . . . . ?
C14 C141 C142 C143 -68.3(8) . . . . ?
C141 C142 C143 C144 -175.2(7) . . . . ?
C142 C143 C144 C145 -171.8(8) . . . . ?
C143 C144 C145 C146 -176.6(10) . . . . ?
C16 C17 C171 C172 5.3(9) . . . . ?
C18 C17 C171 C172 -176.2(6) . . . . ?
C17 C171 C172 C173 78.2(7) . . . . ?
C171 C172 C173 C174 171.2(6) . . . . ?
C172 C173 C174 C175 60.3(10) . . . . ?
C173 C174 C175 C176 61.7(10) . . . . ?
C25 C24 C241 C242 -11.1(9) . . . . ?
C23 C24 C241 C242 169.4(6) . . . . ?
C24 C241 C242 C243 -174.8(6) . . . . ?
C241 C242 C243 C244 -174.8(6) . . . . ?
C242 C243 C244 C245 -174.0(6) . . . . ?
C243 C244 C245 C246 -172.4(6) . . . . ?
C26 C27 C271 C272 4.2(9) . . . . ?
C28 C27 C271 C272 -175.6(6) . . . . ?
C27 C271 C272 C273 -176.3(6) . . . . ?
C271 C272 C273 C274 -175.6(6) . . . . ?
C272 C273 C274 C275 -169.7(6) . . . . ?
C273 C274 C275 C276 -175.9(7) . . . . ?
C35 C34 C341 C342 100.1(8) . . . . ?
C33 C34 C341 C342 -77.1(10) . . . . ?
C34 C341 C342 C343 -65.7(11) . . . . ?
C341 C342 C343 C344 174.5(9) . . . . ?
C342 C343 C344 C345 57.0(18) . . . . ?
C343 C344 C345 C846 169(3) . . . . ?
C343 C344 C345 C346 -180.0(14) . . . . ?
C36 C37 C371 C372 78.1(9) . . . . ?
C38 C37 C371 C372 -95.6(8) . . . . ?
C37 C371 C372 C373 61.5(9) . . . . ?
C371 C372 C373 C374 174.8(6) . . . . ?
C372 C373 C374 C375 174.4(7) . . . . ?
C373 C374 C375 C376 173.2(7) . . . . ?
